data_4517854
loop_
_publ_author_name
'Kahmann, Simon'
'Nazarenko, Olga'
'Shao, Shuyan'
'Hordiichuk, Oleh'
'Kepenekian, Mika\"el'
'Even, Jacky'
'Kovalenko, Maksym V.'
'Blake, Graeme R.'
'Loi, Maria A.'

_publ_section_title
;
 Negative Thermal Quenching in FASnI3 Perovskite Single Crystals and Thin
 Films
;
_journal_name_full 'ACS Energy Letters'
_journal_page_first 2512
_journal_page_last 2519
_journal_paper_doi 10.1021/acsenergylett.0c01166
_journal_year 2020
_chemical_formula_sum 'I3 Mn Sn'
_chemical_formula_weight 554.33
_space_group_crystal_system cubic
_space_group_IT_number 221
_space_group_name_Hall '-P 4 2 3'
_space_group_name_H-M_alt 'P m -3 m'
_audit_creation_method SHELXL-2018/3
_cell_angle_alpha 90
_cell_angle_beta 90
_cell_angle_gamma 90
_cell_formula_units_Z 1
_cell_length_a 6.3074(15)
_cell_length_b 6.3074(15)
_cell_length_c 6.3074(15)
_cell_measurement_reflns_used 1772
_cell_measurement_temperature 298(2)
_cell_measurement_theta_max 55.371
_cell_measurement_theta_min 6.460
_cell_volume 250.93(10)
_computing_structure_refinement 'SHELXL-2018/3 (Sheldrick, 2018)'
_diffrn_ambient_temperature 298(2)
_diffrn_measured_fraction_theta_full 1.000
_diffrn_measured_fraction_theta_max 1.000
_diffrn_measurement_device_type 'Bruker D8 Venture; Photon100 area detector'
_diffrn_radiation_type MoK\a
_diffrn_radiation_wavelength 0.71073
_diffrn_reflns_av_R_equivalents 0.0393
_diffrn_reflns_av_unetI/netI 0.0091
_diffrn_reflns_Laue_measured_fraction_full 1.000
_diffrn_reflns_Laue_measured_fraction_max 1.000
_diffrn_reflns_limit_h_max 8
_diffrn_reflns_limit_h_min -8
_diffrn_reflns_limit_k_max 8
_diffrn_reflns_limit_k_min -8
_diffrn_reflns_limit_l_max 8
_diffrn_reflns_limit_l_min -8
_diffrn_reflns_number 4121
_diffrn_reflns_point_group_measured_fraction_full 1.000
_diffrn_reflns_point_group_measured_fraction_max 1.000
_diffrn_reflns_theta_full 25.242
_diffrn_reflns_theta_max 28.124
_diffrn_reflns_theta_min 3.230
_exptl_absorpt_coefficient_mu 12.880
_exptl_absorpt_correction_type multi-scan
_exptl_absorpt_process_details 'SAD2ABS-2014/4 - Bruker AXS area detector scaling and absorption correction'
_exptl_crystal_colour black
_exptl_crystal_density_diffrn 3.668
_exptl_crystal_description cube
_exptl_crystal_F_000 234
_exptl_crystal_size_max 0.060
_exptl_crystal_size_mid 0.060
_exptl_crystal_size_min 0.060
_exptl_transmission_factor_max 0.1101
_exptl_transmission_factor_min 0.062
_refine_diff_density_max 1.108
_refine_diff_density_min -1.059
_refine_diff_density_rms 0.133
_refine_ls_extinction_method none
_refine_ls_goodness_of_fit_ref 1.251
_refine_ls_hydrogen_treatment undef
_refine_ls_matrix_type full
_refine_ls_number_parameters 5
_refine_ls_number_reflns 91
_refine_ls_number_restraints 0
_refine_ls_restrained_S_all 1.251
_refine_ls_R_factor_all 0.0434
_refine_ls_R_factor_gt 0.0394
_refine_ls_shift/su_max 0.000
_refine_ls_shift/su_mean 0.000
_refine_ls_structure_factor_coef Fsqd
_refine_ls_weighting_details 'w=1/[\s^2^(Fo^2^)+(0.0225P)^2^+2.0104P] where P=(Fo^2^+2Fc^2^)/3'
_refine_ls_weighting_scheme calc
_refine_ls_wR_factor_gt 0.0758
_refine_ls_wR_factor_ref 0.0775
_reflns_Friedel_coverage 0.000
_reflns_number_gt 84
_reflns_number_total 91
_reflns_threshold_expression 'I > 2\s(I)'
_cod_data_source_file nz0c01166_si_004.cif
_cod_data_source_block Pm-3m
_cod_depositor_comments 'Adding full bibliography for 4517852--4517854.cif.'
_cod_original_cell_volume 250.93(18)
_cod_database_code 4517854
_shelx_shelxl_version_number 2018/3
_shelx_space_group_comment
;
The symmetry employed for this shelxl refinement is uniquely defined
by the following loop, which should always be used as a source of
symmetry information in preference to the above space-group names.
They are only intended as comments.
;
_shelx_estimated_absorpt_t_min 0.512
_shelx_estimated_absorpt_t_max 0.512

loop_
_space_group_symop_operation_xyz
'x, y, z'
'-x, -y, z'
'-x, y, -z'
'x, -y, -z'
'z, x, y'
'z, -x, -y'
'-z, -x, y'
'-z, x, -y'
'y, z, x'
'-y, z, -x'
'y, -z, -x'
'-y, -z, x'
'y, x, -z'
'-y, -x, -z'
'y, -x, z'
'-y, x, z'
'x, z, -y'
'-x, z, y'
'-x, -z, -y'
'x, -z, y'
'z, y, -x'
'z, -y, x'
'-z, y, x'
'-z, -y, -x'
'-x, -y, -z'
'x, y, -z'
'x, -y, z'
'-x, y, z'
'-z, -x, -y'
'-z, x, y'
'z, x, -y'
'z, -x, y'
'-y, -z, -x'
'y, -z, x'
'-y, z, x'
'y, z, -x'
'-y, -x, z'
'y, x, z'
'-y, x, -z'
'y, -x, -z'
'-x, -z, y'
'x, -z, -y'
'x, z, y'
'-x, z, -y'
'-z, -y, x'
'-z, y, -x'
'z, -y, -x'
'z, y, x'

loop_
_atom_site_label
_atom_site_type_symbol
_atom_site_fract_x
_atom_site_fract_y
_atom_site_fract_z
_atom_site_U_iso_or_equiv
_atom_site_adp_type
_atom_site_occupancy
_atom_site_site_symmetry_order
_atom_site_calc_flag
_atom_site_refinement_flags_posn
_atom_site_refinement_flags_adp
_atom_site_refinement_flags_occupancy
_atom_site_disorder_assembly
_atom_site_disorder_group
Sn1 Sn 0.500000 0.500000 0.500000 0.0397(7) Uani 1 48 d S T P . .
I1 I 0.000000 0.500000 0.500000 0.0795(8) Uani 1 16 d S T P . .
Mn1 Mn 0.000000 0.000000 0.000000 0.63(4) Uani 1 48 d S T P . .

loop_
_atom_site_aniso_label
_atom_site_aniso_U_11
_atom_site_aniso_U_22
_atom_site_aniso_U_33
_atom_site_aniso_U_23
_atom_site_aniso_U_13
_atom_site_aniso_U_12
Sn1 0.0397(7) 0.0397(7) 0.0397(7) 0.000 0.000 0.000
I1 0.0335(9) 0.1025(12) 0.1025(12) 0.000 0.000 0.000
Mn1 0.63(4) 0.63(4) 0.63(4) 0.000 0.000 0.000

loop_
_atom_type_symbol
_atom_type_description
_atom_type_scat_dispersion_real
_atom_type_scat_dispersion_imag
_atom_type_scat_source
I I -0.4742 1.8119 'International Tables Vol C Tables 4.2.6.8 and 6.1.1.4'
Sn Sn -0.6537 1.4246 'International Tables Vol C Tables 4.2.6.8 and 6.1.1.4'
Mn Mn 0.3368 0.7283 'International Tables Vol C Tables 4.2.6.8 and 6.1.1.4'

loop_
_geom_angle_atom_site_label_1
_geom_angle_atom_site_label_2
_geom_angle_atom_site_label_3
_geom_angle
_geom_angle_site_symmetry_1
_geom_angle_site_symmetry_3
_geom_angle_publ_flag
I1 Sn1 I1 90.0 9_556 . ?
I1 Sn1 I1 90.0 9_556 1_655 ?
I1 Sn1 I1 180.0 . 1_655 ?
I1 Sn1 I1 90.0 9_556 5 ?
I1 Sn1 I1 90.0 . 5 ?
I1 Sn1 I1 90.0 1_655 5 ?
I1 Sn1 I1 90.0 9_556 5_565 ?
I1 Sn1 I1 90.0 . 5_565 ?
I1 Sn1 I1 90.0 1_655 5_565 ?
I1 Sn1 I1 180.0 5 5_565 ?
I1 Sn1 I1 180.0 9_556 9 ?
I1 Sn1 I1 90.0 . 9 ?
I1 Sn1 I1 90.0 1_655 9 ?
I1 Sn1 I1 90.0 5 9 ?
I1 Sn1 I1 90.0 5_565 9 ?
Sn1 I1 Sn1 180.0 1_455 . ?

loop_
_geom_bond_atom_site_label_1
_geom_bond_atom_site_label_2
_geom_bond_distance
_geom_bond_site_symmetry_2
_geom_bond_publ_flag
Sn1 I1 3.1537(8) 9_556 ?
Sn1 I1 3.1537(8) . ?
Sn1 I1 3.1537(8) 1_655 ?
Sn1 I1 3.1537(8) 5 ?
Sn1 I1 3.1537(8) 5_565 ?
Sn1 I1 3.1537(8) 9 ?
